data_4087140
loop_
_publ_author_name
'Herrera, Alberto'
'Grasruck, Alexander'
'Heinemann, Frank W.'
'Scheurer, Andreas'
'Chelouan, Ahmed'
'Frie\&s, Sibylle'
'Seidel, Falk'
'Dorta, Romano'

_publ_section_title
;
 Developing P-Stereogenic, Planar--Chiral P-Alkene Ligands: Monodentate,
 Bidentate, and Double Agostic Coordination Modes on Ru(II)
;
_journal_issue 3
_journal_name_full Organometallics
_journal_page_first 714
_journal_paper_doi 10.1021/acs.organomet.6b00879
_journal_volume 36
_journal_year 2017
_chemical_formula_moiety 'C24 H23 Cl N P'
_chemical_formula_sum 'C24 H23 Cl N P'
_chemical_formula_weight 391.85
_space_group_crystal_system orthorhombic
_space_group_IT_number 19
_space_group_name_Hall 'P 2ac 2ab'
_space_group_name_H-M_alt 'P 21 21 21'
_symmetry_space_group_name_Hall 'P 2ac 2ab'
_symmetry_space_group_name_H-M 'P 21 21 21'
_atom_sites_solution_hydrogens geom
_audit_creation_date 2015-08-11
_audit_creation_method
;
Olex2 1.2
(compiled 2015.01.26 svn.r3150 for OlexSys, GUI svn.r4998)
;
_cell_angle_alpha 90
_cell_angle_beta 90
_cell_angle_gamma 90
_cell_formula_units_Z 4
_cell_length_a 8.6121(7)
_cell_length_b 12.2899(10)
_cell_length_c 19.1871(15)
_cell_measurement_reflns_used 7773
_cell_measurement_temperature 100(2)
_cell_measurement_theta_max 28.60
_cell_measurement_theta_min 2.59
_cell_volume 2030.8(3)
_computing_cell_refinement 'Bruker SAINT'
_computing_data_collection 'Bruker APEX2'
_computing_data_reduction 'Bruker SAINT'
_computing_molecular_graphics 'SHELXTL 6.12 (Bruker AXS, 2002)'
_computing_publication_material 'Olex2 (Dolomanov et al., 2009)'
_computing_structure_refinement 'SHELXL-2014/6 (Sheldrick, 2008)'
_computing_structure_solution 'SHELXTL 6.12 (Bruker AXS, 2002)'
_diffrn_ambient_temperature 100(2)
_diffrn_detector_area_resol_mean 83.33
_diffrn_measured_fraction_theta_full 1.000
_diffrn_measured_fraction_theta_max 0.998
_diffrn_measurement_device_type 'Bruker Kappa APEX II CCD area detector'
_diffrn_measurement_method 'phi and omega scans'
_diffrn_radiation_monochromator 'Quazar focussing montel optics'
_diffrn_radiation_source 'ImuS micro-focus tube'
_diffrn_radiation_type MoK\a
_diffrn_radiation_wavelength 0.71073
_diffrn_reflns_av_R_equivalents 0.0467
_diffrn_reflns_av_unetI/netI 0.0342
_diffrn_reflns_Laue_measured_fraction_full 1.000
_diffrn_reflns_Laue_measured_fraction_max 0.998
_diffrn_reflns_limit_h_max 11
_diffrn_reflns_limit_h_min -11
_diffrn_reflns_limit_k_max 16
_diffrn_reflns_limit_k_min -16
_diffrn_reflns_limit_l_max 25
_diffrn_reflns_limit_l_min -25
_diffrn_reflns_number 29463
_diffrn_reflns_point_group_measured_fraction_full 1.000
_diffrn_reflns_point_group_measured_fraction_max 0.998
_diffrn_reflns_theta_full 25.242
_diffrn_reflns_theta_max 28.709
_diffrn_reflns_theta_min 1.968
_diffrn_standards_number 0
_exptl_absorpt_coefficient_mu 0.275
_exptl_absorpt_correction_T_max 0.7458
_exptl_absorpt_correction_T_min 0.7087
_exptl_absorpt_correction_type multi-scan
_exptl_absorpt_process_details
;
SADABS-2014/4 (Bruker,2014/4) was used for absorption correction.
wR2(int) was 0.1110 before and 0.0533 after correction.
The Ratio of minimum to maximum transmission is 0.9503.
The \l/2 correction factor is 0.00150.
;
_exptl_crystal_colour colorless
_exptl_crystal_density_diffrn 1.282
_exptl_crystal_description block
_exptl_crystal_F_000 824
_exptl_crystal_size_max 0.16
_exptl_crystal_size_mid 0.08
_exptl_crystal_size_min 0.06
_refine_diff_density_max 0.263
_refine_diff_density_min -0.214
_refine_diff_density_rms 0.046
_refine_ls_abs_structure_details
;
 Flack x determined using 2025 quotients [(I+)-(I-)]/[(I+)+(I-)]
 (Parsons, Flack and Wagner, Acta Cryst. B69 (2013) 249-259).
;
_refine_ls_abs_structure_Flack 0.01(2)
_refine_ls_extinction_method none
_refine_ls_goodness_of_fit_ref 1.051
_refine_ls_hydrogen_treatment constr
_refine_ls_matrix_type full
_refine_ls_number_parameters 247
_refine_ls_number_reflns 5253
_refine_ls_number_restraints 0
_refine_ls_restrained_S_all 1.051
_refine_ls_R_factor_all 0.0357
_refine_ls_R_factor_gt 0.0312
_refine_ls_shift/su_max 0.000
_refine_ls_shift/su_mean 0.000
_refine_ls_structure_factor_coef Fsqd
_refine_ls_weighting_details 'w=1/[\s^2^(Fo^2^)+(0.0326P)^2^+0.6497P] where P=(Fo^2^+2Fc^2^)/3'
_refine_ls_weighting_scheme calc
_refine_ls_wR_factor_gt 0.0719
_refine_ls_wR_factor_ref 0.0742
_reflns_Friedel_coverage 0.765
_reflns_Friedel_fraction_full 1.000
_reflns_Friedel_fraction_max 0.998
_reflns_number_gt 4874
_reflns_number_total 5253
_reflns_threshold_expression 'I > 2\s(I)'
_cod_data_source_file om6b00879_si_001.cif
_cod_data_source_block rd1504
_cod_database_code 4087140
_shelxl_version_number 2014/6
_shelx_space_group_comment
;
The symmetry employed for this shelxl refinement is uniquely defined
by the following loop, which should always be used as a source of
symmetry information in preference to the above space-group names.
They are only intended as comments.
;
_shelx_estimated_absorpt_t_max 0.984
_shelx_estimated_absorpt_t_min 0.957
_olex2_refinement_description
;
1. Fixed Uiso
 At 1.2 times of:
  All C(H) groups
 At 1.5 times of:
  All C(H,H,H) groups
2.a Aromatic/amide H refined with riding coordinates:
 C2(H2), C3(H3), C4(H4), C5(H5), C8(H8), C10(H10), C11(H11), C12(H12),
 C13(H13), C16(H16), C17(H17), C18(H18), C19(H19), C20(H20)
2.b Idealised Me refined as rotating group:
 C22(H22A,H22B,H22C), C23(H23A,H23B,H23C), C24(H24A,H24B,H24C)
;
_olex2_submission_special_instructions 'No special instructions were received'

loop_
_space_group_symop_operation_xyz
'x, y, z'
'x+1/2, -y+1/2, -z'
'-x, y+1/2, -z+1/2'
'-x+1/2, -y, z+1/2'

loop_
_atom_site_label
_atom_site_type_symbol
_atom_site_fract_x
_atom_site_fract_y
_atom_site_fract_z
_atom_site_U_iso_or_equiv
_atom_site_adp_type
_atom_site_occupancy
_atom_site_site_symmetry_order
_atom_site_calc_flag
_atom_site_refinement_flags_posn
Cl1 Cl 0.35619(7) 0.48457(4) 0.08290(3) 0.01723(12) Uani 1 1 d .
P1 P 0.28058(6) 0.36975(4) 0.15953(3) 0.01179(12) Uani 1 1 d .
N1 N 0.3855(2) 0.39793(14) 0.23109(9) 0.0110(3) Uani 1 1 d .
C1 C 0.3001(2) 0.45025(16) 0.28624(11) 0.0114(4) Uani 1 1 d .
C2 C 0.2308(3) 0.55127(17) 0.27464(11) 0.0138(4) Uani 1 1 d .
H2 H 0.2453 0.5872 0.2313 0.017 Uiso 1 1 calc R
C3 C 0.1411(3) 0.59951(17) 0.32593(12) 0.0163(4) Uani 1 1 d .
H3 H 0.0925 0.6676 0.3174 0.020 Uiso 1 1 calc R
C4 C 0.1222(3) 0.54810(18) 0.38975(12) 0.0162(4) Uani 1 1 d .
H4 H 0.0617 0.5814 0.4252 0.019 Uiso 1 1 calc R
C5 C 0.1918(2) 0.44798(17) 0.40168(11) 0.0136(4) Uani 1 1 d .
H5 H 0.1778 0.4133 0.4455 0.016 Uiso 1 1 calc R
C6 C 0.2823(2) 0.39687(16) 0.35048(10) 0.0110(4) Uani 1 1 d .
C7 C 0.3564(3) 0.29098(16) 0.36577(10) 0.0109(4) Uani 1 1 d .
C8 C 0.4992(2) 0.26278(17) 0.34316(11) 0.0120(4) Uani 1 1 d .
H8 H 0.5367 0.1940 0.3582 0.014 Uiso 1 1 calc R
C9 C 0.6034(2) 0.32562(17) 0.29816(11) 0.0117(4) Uani 1 1 d .
C10 C 0.7641(3) 0.31760(17) 0.30880(12) 0.0139(4) Uani 1 1 d .
H10 H 0.8024 0.2721 0.3449 0.017 Uiso 1 1 calc R
C11 C 0.8677(3) 0.37460(18) 0.26769(12) 0.0164(4) Uani 1 1 d .
H11 H 0.9761 0.3686 0.2759 0.020 Uiso 1 1 calc R
C12 C 0.8131(3) 0.44076(18) 0.21430(12) 0.0162(4) Uani 1 1 d .
H12 H 0.8843 0.4796 0.1858 0.019 Uiso 1 1 calc R
C13 C 0.6550(3) 0.45015(17) 0.20250(11) 0.0138(4) Uani 1 1 d .
H13 H 0.6179 0.4965 0.1666 0.017 Uiso 1 1 calc R
C14 C 0.5503(2) 0.39143(16) 0.24344(11) 0.0114(4) Uani 1 1 d .
C15 C 0.2703(3) 0.21479(16) 0.41262(11) 0.0130(4) Uani 1 1 d .
C16 C 0.1161(3) 0.18816(18) 0.39757(12) 0.0171(5) Uani 1 1 d .
H16 H 0.0668 0.2196 0.3581 0.020 Uiso 1 1 calc R
C17 C 0.0340(3) 0.11618(19) 0.43965(14) 0.0230(5) Uani 1 1 d .
H17 H -0.0704 0.0981 0.4286 0.028 Uiso 1 1 calc R
C18 C 0.1047(3) 0.07077(19) 0.49769(14) 0.0241(6) Uani 1 1 d .
H18 H 0.0482 0.0226 0.5269 0.029 Uiso 1 1 calc R
C19 C 0.2580(3) 0.09571(19) 0.51298(13) 0.0225(5) Uani 1 1 d .
H19 H 0.3070 0.0638 0.5524 0.027 Uiso 1 1 calc R
C20 C 0.3402(3) 0.16743(17) 0.47070(11) 0.0165(4) Uani 1 1 d .
H20 H 0.4451 0.1843 0.4815 0.020 Uiso 1 1 calc R
C21 C 0.3644(3) 0.24461(17) 0.11991(11) 0.0143(4) Uani 1 1 d .
C22 C 0.3311(3) 0.15448(18) 0.17355(13) 0.0225(5) Uani 1 1 d .
H22A H 0.3561 0.0835 0.1532 0.034 Uiso 1 1 calc GR
H22B H 0.2211 0.1563 0.1865 0.034 Uiso 1 1 calc GR
H22C H 0.3951 0.1663 0.2151 0.034 Uiso 1 1 calc GR
C23 C 0.5356(3) 0.2448(2) 0.10002(13) 0.0211(5) Uani 1 1 d .
H23A H 0.5606 0.1773 0.0753 0.032 Uiso 1 1 calc GR
H23B H 0.5991 0.2500 0.1423 0.032 Uiso 1 1 calc GR
H23C H 0.5572 0.3072 0.0697 0.032 Uiso 1 1 calc GR
C24 C 0.2644(3) 0.22614(19) 0.05429(12) 0.0212(5) Uani 1 1 d .
H24A H 0.2891 0.2818 0.0194 0.032 Uiso 1 1 calc GR
H24B H 0.1543 0.2309 0.0667 0.032 Uiso 1 1 calc GR
H24C H 0.2865 0.1539 0.0350 0.032 Uiso 1 1 calc GR

loop_
_atom_site_aniso_label
_atom_site_aniso_U_11
_atom_site_aniso_U_22
_atom_site_aniso_U_33
_atom_site_aniso_U_23
_atom_site_aniso_U_13
_atom_site_aniso_U_12
Cl1 0.0230(3) 0.0156(2) 0.0130(2) 0.0043(2) -0.0016(2) 0.0001(2)
P1 0.0105(2) 0.0145(2) 0.0103(2) 0.0008(2) -0.0010(2) 0.0007(2)
N1 0.0101(8) 0.0137(8) 0.0091(8) 0.0005(7) 0.0000(6) 0.0011(6)
C1 0.0083(9) 0.0132(9) 0.0128(10) -0.0020(8) 0.0004(8) -0.0013(8)
C2 0.0140(10) 0.0134(9) 0.0140(10) 0.0016(8) -0.0005(8) 0.0002(8)
C3 0.0148(10) 0.0121(9) 0.0218(11) -0.0002(8) -0.0011(9) 0.0028(8)
C4 0.0154(11) 0.0161(10) 0.0170(11) -0.0050(9) 0.0031(9) 0.0008(9)
C5 0.0145(11) 0.0148(9) 0.0113(10) -0.0005(8) 0.0025(8) -0.0012(8)
C6 0.0105(9) 0.0113(9) 0.0111(9) -0.0006(8) -0.0010(8) -0.0002(8)
C7 0.0134(10) 0.0112(9) 0.0082(9) -0.0002(7) -0.0016(8) -0.0019(8)
C8 0.0133(10) 0.0119(9) 0.0109(10) 0.0016(8) -0.0022(8) 0.0008(7)
C9 0.0117(10) 0.0111(9) 0.0123(10) -0.0021(8) -0.0001(8) -0.0004(7)
C10 0.0130(11) 0.0139(9) 0.0148(10) -0.0007(8) -0.0009(8) 0.0013(8)
C11 0.0102(9) 0.0182(10) 0.0208(11) -0.0028(9) -0.0012(9) 0.0002(9)
C12 0.0129(11) 0.0169(10) 0.0187(11) -0.0011(9) 0.0034(8) -0.0037(8)
C13 0.0156(10) 0.0136(9) 0.0123(10) 0.0001(8) 0.0002(9) -0.0014(8)
C14 0.0107(9) 0.0121(10) 0.0113(10) -0.0030(8) 0.0009(8) 0.0011(8)
C15 0.0159(10) 0.0105(9) 0.0124(10) -0.0008(8) 0.0044(9) 0.0005(8)
C16 0.0163(11) 0.0149(10) 0.0200(11) 0.0012(9) 0.0005(9) 0.0005(8)
C17 0.0175(11) 0.0175(11) 0.0340(14) -0.0007(10) 0.0075(10) -0.0022(9)
C18 0.0309(14) 0.0133(10) 0.0282(13) 0.0043(10) 0.0160(11) 0.0002(9)
C19 0.0333(15) 0.0173(10) 0.0169(11) 0.0042(9) 0.0058(10) 0.0028(10)
C20 0.0198(12) 0.0160(10) 0.0136(10) 0.0001(8) 0.0009(9) 0.0007(9)
C21 0.0169(11) 0.0133(9) 0.0128(10) -0.0014(8) -0.0009(9) -0.0001(9)
C22 0.0304(13) 0.0146(10) 0.0224(12) 0.0027(9) -0.0032(10) -0.0034(9)
C23 0.0199(12) 0.0215(11) 0.0218(12) -0.0064(10) 0.0015(9) 0.0041(10)
C24 0.0274(13) 0.0184(11) 0.0178(11) -0.0025(9) -0.0056(10) -0.0016(10)

loop_
_atom_type_symbol
_atom_type_description
_atom_type_scat_dispersion_real
_atom_type_scat_dispersion_imag
_atom_type_scat_source
C C 0.0033 0.0016 'International Tables Vol C Tables 4.2.6.8 and 6.1.1.4'
H H 0.0000 0.0000 'International Tables Vol C Tables 4.2.6.8 and 6.1.1.4'
N N 0.0061 0.0033 'International Tables Vol C Tables 4.2.6.8 and 6.1.1.4'
P P 0.1023 0.0942 'International Tables Vol C Tables 4.2.6.8 and 6.1.1.4'
Cl Cl 0.1484 0.1585 'International Tables Vol C Tables 4.2.6.8 and 6.1.1.4'

loop_
_geom_angle_atom_site_label_1
_geom_angle_atom_site_label_2
_geom_angle_atom_site_label_3
_geom_angle
N1 P1 Cl1 105.18(7)
N1 P1 C21 107.18(10)
C21 P1 Cl1 98.41(7)
C1 N1 P1 114.70(14)
C1 N1 C14 114.00(17)
C14 N1 P1 130.76(15)
C2 C1 N1 119.90(18)
C2 C1 C6 120.57(19)
C6 C1 N1 119.48(17)
C1 C2 H2 119.8
C3 C2 C1 120.4(2)
C3 C2 H2 119.8
C2 C3 H3 120.1
C2 C3 C4 119.9(2)
C4 C3 H3 120.1
C3 C4 H4 120.0
C3 C4 C5 119.9(2)
C5 C4 H4 120.0
C4 C5 H5 119.3
C4 C5 C6 121.4(2)
C6 C5 H5 119.3
C1 C6 C7 122.53(18)
C5 C6 C1 117.80(18)
C5 C6 C7 119.66(18)
C6 C7 C15 117.17(19)
C8 C7 C6 123.75(19)
C8 C7 C15 118.98(19)
C7 C8 H8 116.1
C7 C8 C9 127.75(19)
C9 C8 H8 116.1
C10 C9 C8 118.78(19)
C14 C9 C8 123.06(19)
C14 C9 C10 118.1(2)
C9 C10 H10 119.4
C11 C10 C9 121.2(2)
C11 C10 H10 119.4
C10 C11 H11 120.0
C10 C11 C12 119.9(2)
C12 C11 H11 120.0
C11 C12 H12 119.9
C13 C12 C11 120.1(2)
C13 C12 H12 119.9
C12 C13 H13 120.0
C12 C13 C14 120.0(2)
C14 C13 H13 120.0
C9 C14 N1 118.46(18)
C13 C14 N1 120.99(19)
C13 C14 C9 120.5(2)
C16 C15 C7 119.6(2)
C20 C15 C7 121.9(2)
C20 C15 C16 118.5(2)
C15 C16 H16 119.6
C17 C16 C15 120.8(2)
C17 C16 H16 119.6
C16 C17 H17 120.0
C18 C17 C16 119.9(2)
C18 C17 H17 120.0
C17 C18 H18 120.0
C17 C18 C19 119.9(2)
C19 C18 H18 120.0
C18 C19 H19 120.0
C18 C19 C20 120.1(2)
C20 C19 H19 120.0
C15 C20 H20 119.6
C19 C20 C15 120.7(2)
C19 C20 H20 119.6
C22 C21 P1 104.44(15)
C22 C21 C24 109.64(19)
C23 C21 P1 118.46(16)
C23 C21 C22 110.4(2)
C23 C21 C24 109.64(19)
C24 C21 P1 103.80(15)
C21 C22 H22A 109.5
C21 C22 H22B 109.5
C21 C22 H22C 109.5
H22A C22 H22B 109.5
H22A C22 H22C 109.5
H22B C22 H22C 109.5
C21 C23 H23A 109.5
C21 C23 H23B 109.5
C21 C23 H23C 109.5
H23A C23 H23B 109.5
H23A C23 H23C 109.5
H23B C23 H23C 109.5
C21 C24 H24A 109.5
C21 C24 H24B 109.5
C21 C24 H24C 109.5
H24A C24 H24B 109.5
H24A C24 H24C 109.5
H24B C24 H24C 109.5

loop_
_geom_bond_atom_site_label_1
_geom_bond_atom_site_label_2
_geom_bond_distance
Cl1 P1 2.1393(7)
P1 N1 1.6800(18)
P1 C21 1.861(2)
N1 C1 1.440(3)
N1 C14 1.441(3)
C1 C2 1.395(3)
C1 C6 1.405(3)
C2 H2 0.9500
C2 C3 1.385(3)
C3 H3 0.9500
C3 C4 1.388(3)
C4 H4 0.9500
C4 C5 1.388(3)
C5 H5 0.9500
C5 C6 1.403(3)
C6 C7 1.479(3)
C7 C8 1.350(3)
C7 C15 1.495(3)
C8 H8 0.9500
C8 C9 1.465(3)
C9 C10 1.402(3)
C9 C14 1.402(3)
C10 H10 0.9500
C10 C11 1.382(3)
C11 H11 0.9500
C11 C12 1.390(3)
C12 H12 0.9500
C12 C13 1.384(3)
C13 H13 0.9500
C13 C14 1.397(3)
C15 C16 1.398(3)
C15 C20 1.394(3)
C16 H16 0.9500
C16 C17 1.391(3)
C17 H17 0.9500
C17 C18 1.387(4)
C18 H18 0.9500
C18 C19 1.387(4)
C19 H19 0.9500
C19 C20 1.391(3)
C20 H20 0.9500
C21 C22 1.539(3)
C21 C23 1.523(3)
C21 C24 1.542(3)
C22 H22A 0.9800
C22 H22B 0.9800
C22 H22C 0.9800
C23 H23A 0.9800
C23 H23B 0.9800
C23 H23C 0.9800
C24 H24A 0.9800
C24 H24B 0.9800
C24 H24C 0.9800

loop_
_geom_hbond_atom_site_label_D
_geom_hbond_atom_site_label_H
_geom_hbond_atom_site_label_A
_geom_hbond_distance_DH
_geom_hbond_distance_HA
_geom_hbond_distance_DA
_geom_hbond_angle_DHA
C13 H13 Cl1 0.95 2.77 3.474(2) 131.5
C23 H23C Cl1 0.98 2.79 3.343(3) 116.1
C24 H24A Cl1 0.98 2.83 3.319(2) 111.4

loop_
_geom_torsion_atom_site_label_1
_geom_torsion_atom_site_label_2
_geom_torsion_atom_site_label_3
_geom_torsion_atom_site_label_4
_geom_torsion
Cl1 P1 N1 C1 107.01(13)
Cl1 P1 N1 C14 -63.94(19)
Cl1 P1 C21 C22 175.15(14)
Cl1 P1 C21 C23 51.81(17)
Cl1 P1 C21 C24 -69.97(15)
P1 N1 C1 C2 -60.7(2)
P1 N1 C1 C6 116.78(18)
P1 N1 C14 C9 -122.5(2)
P1 N1 C14 C13 58.2(3)
N1 P1 C21 C22 66.31(17)
N1 P1 C21 C23 -57.03(19)
N1 P1 C21 C24 -178.81(14)
N1 C1 C2 C3 176.3(2)
N1 C1 C6 C5 -176.84(19)
N1 C1 C6 C7 4.0(3)
C1 N1 C14 C9 66.5(2)
C1 N1 C14 C13 -112.8(2)
C1 C2 C3 C4 1.2(3)
C1 C6 C7 C8 36.9(3)
C1 C6 C7 C15 -147.0(2)
C2 C1 C6 C5 0.6(3)
C2 C1 C6 C7 -178.6(2)
C2 C3 C4 C5 -0.7(3)
C3 C4 C5 C6 0.2(3)
C4 C5 C6 C1 -0.2(3)
C4 C5 C6 C7 179.0(2)
C5 C6 C7 C8 -142.3(2)
C5 C6 C7 C15 33.8(3)
C6 C1 C2 C3 -1.2(3)
C6 C7 C8 C9 -3.0(4)
C6 C7 C15 C16 52.6(3)
C6 C7 C15 C20 -128.6(2)
C7 C8 C9 C10 146.2(2)
C7 C8 C9 C14 -35.6(3)
C7 C15 C16 C17 179.0(2)
C7 C15 C20 C19 -179.2(2)
C8 C7 C15 C16 -131.1(2)
C8 C7 C15 C20 47.7(3)
C8 C9 C10 C11 179.7(2)
C8 C9 C14 N1 0.3(3)
C8 C9 C14 C13 179.6(2)
C9 C10 C11 C12 -0.5(3)
C10 C9 C14 N1 178.47(19)
C10 C9 C14 C13 -2.2(3)
C10 C11 C12 C13 0.4(3)
C11 C12 C13 C14 -1.2(3)
C12 C13 C14 N1 -178.5(2)
C12 C13 C14 C9 2.2(3)
C14 N1 C1 C2 111.8(2)
C14 N1 C1 C6 -70.7(2)
C14 C9 C10 C11 1.4(3)
C15 C7 C8 C9 -179.1(2)
C15 C16 C17 C18 0.6(4)
C16 C15 C20 C19 -0.4(3)
C16 C17 C18 C19 -1.1(4)
C17 C18 C19 C20 0.9(4)
C18 C19 C20 C15 -0.1(3)
C20 C15 C16 C17 0.1(3)
C21 P1 N1 C1 -148.95(14)
C21 P1 N1 C14 40.1(2)
